data_8101223
loop_
_publ_author_name
'Folchnandt, Matthias'
'Schleid, Thomas'

_publ_section_title
;
Crystal structure of trirubidium dodekaselenoheptadysprosate(III), 
Rb~3~Dy~7~Se~12~
;
_journal_issue 1
_journal_name_full 'Zeitschrift f\"ur Kristallographie - New Crystal Structures'
_journal_page_first 9
_journal_page_last 10
_journal_volume 215
_journal_year 2000
_chemical_formula_analytical 'Rb3 Dy7 Se12'
_chemical_formula_structural 'Rb3 Dy7 Se12'
_chemical_formula_sum 'Dy7 Rb3 Se12'
_chemical_formula_weight 2341.43
_chemical_name_common
;
  Trirubidium heptadysprosium(III) dodekaselenide
;
_space_group_IT_number 58
_symmetry_cell_setting orthorhombic
_symmetry_Int_Tables_number 58
_symmetry_space_group_name_Hall '-P 2 2n'
_symmetry_space_group_name_H-M 'P n n m'
_cell_angle_alpha 90.0
_cell_angle_beta 90.0
_cell_angle_gamma 90.0
_cell_formula_units_Z 2
_cell_length_a 12.590(1)
_cell_length_b 26.183(2)
_cell_length_c 4.1271(4)
_cell_measurement_temperature 293(2)
_cell_volume 1360.5(2)
_diffrn_ambient_temperature 293(2)
_exptl_crystal_density_diffrn 5.716
_refine_ls_R_factor_obs 0.0536
_refine_ls_wR_factor_obs 0.1192
_cod_database_code 8101223

loop_
_symmetry_equiv_pos_as_xyz
'x, y, z'
'-x, -y, z'
'-x+1/2, y+1/2, -z+1/2'
'x+1/2, -y+1/2, -z+1/2'
'-x, -y, -z'
'x, y, -z'
'x-1/2, -y-1/2, z-1/2'
'-x-1/2, y-1/2, z-1/2'

loop_
_atom_site_aniso_label
_atom_site_aniso_U_11
_atom_site_aniso_U_22
_atom_site_aniso_U_33
_atom_site_aniso_U_23
_atom_site_aniso_U_13
_atom_site_aniso_U_12
Rb1 0.023(2) 0.037(2) 0.025(2) 0.000 0.000 0.0039(14)
Rb2* 0.031(4) 0.038(5) 0.078(6) 0.000 0.000 0.013(3)
Dy1 0.0149(9) 0.0133(9) 0.0092(9) 0.000 0.000 -0.0027(8)
Dy2 0.0148(7) 0.0158(7) 0.0086(6) 0.000 0.000 -0.0038(5)
Dy3 0.0134(7) 0.0148(7) 0.0090(6) 0.000 0.000 -0.0015(5)
Dy4 0.0138(7) 0.0160(7) 0.0101(7) 0.000 0.000 0.0035(5)
Se1 0.0107(13) 0.0166(13) 0.0076(13) 0.000 0.000 -0.0005(11)
Se2 0.0152(14) 0.0180(14) 0.0128(14) 0.000 0.000 0.0031(12)
Se3 0.0120(13) 0.0150(13) 0.0095(13) 0.000 0.000 0.0004(11)
Se4 0.0079(13) 0.0130(13) 0.0111(13) 0.000 0.000 -0.0029(10)
Se5 0.0141(14) 0.0155(13) 0.0109(13) 0.000 0.000 0.0011(11)
Se6 0.0153(14) 0.0163(14) 0.0111(13) 0.000 0.000 -0.0004(11)

loop_
_atom_site_label
_atom_site_type_symbol
_atom_site_fract_x
_atom_site_fract_y
_atom_site_fract_z
_atom_site_U_iso_or_equiv
_atom_site_thermal_displace_type
_atom_site_occupancy
_atom_site_calc_flag
_atom_site_refinement_flags
_atom_site_disorder_group
Rb1 Rb 0.2879(2) 0.36608(12) 0.0000 0.0283(7) Uani 1 d S .
Rb2* Rb 0.5612(5) 0.0297(3) 0.0000 0.049(3) Uani 0.520(14) d SP .
Dy1 Dy 0.0000 0.0000 0.5000 0.0124(4) Uani 1 d S .
Dy2 Dy 0.21741(11) 0.08384(5) 0.0000 0.0131(4) Uani 1 d S .
Dy3 Dy 0.40908(10) 0.71186(5) 0.0000 0.0124(3) Uani 1 d S .
Dy4 Dy 0.07753(10) 0.68252(5) 0.0000 0.0133(3) Uani 1 d S .
Se1 Se 0.2540(2) 0.19623(10) 0.0000 0.0116(6) Uani 1 d S .
Se2 Se 0.1289(2) 0.57758(10) 0.0000 0.0153(6) Uani 1 d S .
Se3 Se 0.4336(2) 0.60349(10) 0.0000 0.0122(6) Uani 1 d S .
Se4 Se 0.0593(2) 0.78908(10) 0.0000 0.0107(6) Uani 1 d S .
Se5 Se 0.1530(2) 0.98054(10) 0.0000 0.0135(6) Uani 1 d S .
Se6 Se 0.4235(2) 0.82122(10) 0.0000 0.0142(6) Uani 1 d S .

loop_
_geom_bond_atom_site_label_1
_geom_bond_atom_site_label_2
_geom_bond_distance
_geom_bond_site_symmetry_2
_geom_bond_publ_flag
Rb1 Se4 3.468(3) 3_545 ?
Rb1 Se4 3.468(3) 3_544 ?
Rb1 Se6 3.567(3) 3_544 ?
Rb1 Se6 3.567(3) 3_545 ?
Rb1 Se3 3.596(4) 5_665 ?
Rb1 Se5 3.714(3) 3_545 ?
Rb1 Se5 3.714(3) 3_544 ?
Rb1 Rb1 4.1271(4) 1_554 ?
Rb1 Rb1 4.1271(4) 1_556 ?
Rb1 Dy3 4.327(3) 5_665 ?
Rb1 Dy1 4.408(3) 3 ?
Rb1 Rb2 4.455(7) 7_566 ?
Rb2 Rb2 2.191(15) 5_655 ?
Rb2 Se2 3.400(6) 3_544 ?
Rb2 Se2 3.400(6) 3_545 ?
Rb2 Se2 3.588(6) 7_665 ?
Rb2 Se2 3.588(6) 7_666 ?
Rb2 Se5 3.607(7) 5_665 ?
Rb2 Se6 3.908(8) 5_665 ?
Rb2 Dy2 4.075(7) 5_655 ?
Rb2 Rb2 4.1271(4) 1_556 ?
Rb2 Rb2 4.1271(4) 1_554 ?
Rb2 Rb1 4.455(7) 7_666 ?
Rb2 Rb1 4.455(7) 7_665 ?
Dy1 Se3 2.836(3) 7_566 ?
Dy1 Se3 2.836(3) 3_545 ?
Dy1 Se5 2.869(2) 5_565 ?
Dy1 Se5 2.869(2) 1_546 ?
Dy1 Se5 2.869(2) 5_566 ?
Dy1 Se5 2.869(2) 1_545 ?
Dy1 Rb1 4.408(3) 3_545 ?
Dy1 Rb1 4.408(3) 7_566 ?
Dy2 Se5 2.824(3) 1_545 ?
Dy2 Se2 2.834(2) 3_545 ?
Dy2 Se2 2.834(2) 3_544 ?
Dy2 Se3 2.853(2) 3_544 ?
Dy2 Se3 2.853(2) 3_545 ?
Dy2 Se1 2.978(3) . ?
Dy2 Rb2 4.075(7) 5_655 ?
Dy3 Se4 2.799(2) 7_676 ?
Dy3 Se4 2.799(2) 7_675 ?
Dy3 Se3 2.854(3) . ?
Dy3 Se6 2.869(3) . ?
Dy3 Se1 2.940(2) 3_554 ?
Dy3 Se1 2.940(2) 3 ?
Dy3 Rb1 4.327(3) 5_665 ?
Dy4 Se4 2.800(3) . ?
Dy4 Se2 2.823(3) . ?
Dy4 Se6 2.833(2) 7_575 ?
Dy4 Se6 2.833(2) 7_576 ?
Dy4 Se1 2.981(2) 3 ?
Dy4 Se1 2.981(2) 3_554 ?
Se1 Dy3 2.940(2) 3_544 ?
Se1 Dy3 2.940(2) 3_545 ?
Se1 Dy4 2.981(2) 3_545 ?
Se1 Dy4 2.981(2) 3_544 ?
Se2 Dy2 2.834(2) 3 ?
Se2 Dy2 2.834(2) 3_554 ?
Se2 Rb2 3.400(6) 3_554 ?
Se2 Rb2 3.400(6) 3 ?
Se2 Rb2 3.588(6) 7_565 ?
Se2 Rb2 3.588(6) 7_566 ?
Se3 Dy1 2.836(3) 3 ?
Se3 Dy2 2.853(2) 3_554 ?
Se3 Dy2 2.853(2) 3 ?
Se3 Rb1 3.596(4) 5_665 ?
Se4 Dy3 2.799(2) 7_575 ?
Se4 Dy3 2.799(2) 7_576 ?
Se4 Rb1 3.468(3) 3 ?
Se4 Rb1 3.468(3) 3_554 ?
Se5 Dy2 2.824(3) 1_565 ?
Se5 Dy1 2.869(2) 1_564 ?
Se5 Dy1 2.869(2) 1_565 ?
Se5 Rb2 3.607(7) 5_665 ?
Se5 Rb1 3.714(3) 3_554 ?
Se5 Rb1 3.714(3) 3 ?
Se6 Dy4 2.833(2) 7_676 ?
Se6 Dy4 2.833(2) 7_675 ?
Se6 Rb1 3.567(3) 3_554 ?
Se6 Rb1 3.567(3) 3 ?
Se6 Rb2 3.908(8) 5_665 ?
